data_4328784
loop_
_publ_author_name
'Hidetoshi Goto'
'Teppei Hayakawa'
'Kanako Furutachi'
'Hiroshi Sugimoto'
'Shohei Inoue'

_publ_section_title
;
 Planar-Chiral Metal Complexes Comprised of Square-Planar Metal and
 Achiral Tetradentate Ligands: Design, Optical Resolution, and
 Thermodynamics
;
_journal_name_full 'Inorganic Chemistry'
_journal_page_first 4134
_journal_page_last 4142
_journal_paper_doi 10.1021/ic2024742
_journal_volume 51
_journal_year 2012
_chemical_formula_moiety '(C34 H28 N4 O2 Pd) (C H2 Cl2)'
_chemical_formula_sum 'C35 H30 Cl2 N4 O2 Pd'
_chemical_formula_weight 714.92
_chemical_name_systematic
; 
 ? 
;
_space_group_IT_number 14
_symmetry_cell_setting monoclinic
_symmetry_space_group_name_Hall '-P 2yn'
_symmetry_space_group_name_H-M 'P 1 21/n 1'
_atom_sites_solution_hydrogens geom
_atom_sites_solution_primary direct
_atom_sites_solution_secondary difmap
_audit_creation_method SHELXL-97
_cell_angle_alpha 90.00
_cell_angle_beta 105.6310(10)
_cell_angle_gamma 90.00
_cell_formula_units_Z 4
_cell_length_a 17.2271(8)
_cell_length_b 10.1016(5)
_cell_length_c 17.9361(9)
_cell_measurement_temperature 90
_cell_volume 3005.8(3)
_computing_cell_refinement 'Bruker SMART'
_computing_data_collection 'Bruker SMART'
_computing_data_reduction 'Bruker SHELXTL'
_computing_molecular_graphics 'Bruker SHELXTL'
_computing_publication_material 'Bruker SHELXTL'
_computing_structure_refinement 'SHELXL-97 (Sheldrick, 1997)'
_computing_structure_solution 'SHELXS-97 (Sheldrick, 1990)'
_diffrn_ambient_temperature 90
_diffrn_detector_area_resol_mean 8.333
_diffrn_measured_fraction_theta_full 0.996
_diffrn_measured_fraction_theta_max 0.996
_diffrn_measurement_device_type 'Bruker APEX CCD area detector'
_diffrn_measurement_method 'phi and omega scans'
_diffrn_radiation_monochromator graphite
_diffrn_radiation_source 'fine-focus sealed tube'
_diffrn_radiation_type MoK\a
_diffrn_radiation_wavelength 0.71073
_diffrn_reflns_av_R_equivalents 0.0295
_diffrn_reflns_av_sigmaI/netI 0.0373
_diffrn_reflns_limit_h_max 16
_diffrn_reflns_limit_h_min -23
_diffrn_reflns_limit_k_max 13
_diffrn_reflns_limit_k_min -13
_diffrn_reflns_limit_l_max 23
_diffrn_reflns_limit_l_min -23
_diffrn_reflns_number 21947
_diffrn_reflns_theta_full 28.35
_diffrn_reflns_theta_max 28.35
_diffrn_reflns_theta_min 1.92
_exptl_absorpt_coefficient_mu 0.836
_exptl_absorpt_correction_T_max 0.956236
_exptl_absorpt_correction_T_min 0.784376
_exptl_absorpt_correction_type empirical
_exptl_absorpt_process_details
;
SADABS Sheldrick 1996
;
_exptl_crystal_colour yellow
_exptl_crystal_density_diffrn 1.580
_exptl_crystal_description plate
_exptl_crystal_F_000 1452
_exptl_crystal_size_max 0.50
_exptl_crystal_size_mid 0.40
_exptl_crystal_size_min 0.10
_refine_diff_density_max 0.672
_refine_diff_density_min -0.554
_refine_diff_density_rms 0.080
_refine_ls_extinction_method none
_refine_ls_goodness_of_fit_ref 0.633
_refine_ls_hydrogen_treatment constr
_refine_ls_matrix_type full
_refine_ls_number_parameters 397
_refine_ls_number_reflns 7482
_refine_ls_number_restraints 0
_refine_ls_restrained_S_all 0.633
_refine_ls_R_factor_all 0.0349
_refine_ls_R_factor_gt 0.0276
_refine_ls_shift/su_max 0.032
_refine_ls_shift/su_mean 0.004
_refine_ls_structure_factor_coef Fsqd
_refine_ls_weighting_details 'calc w=1/[\s^2^(Fo^2^)+(0.0876P)^2^+1.4517P] where P=(Fo^2^+2Fc^2^)/3'
_refine_ls_weighting_scheme calc
_refine_ls_wR_factor_gt 0.0766
_refine_ls_wR_factor_ref 0.0816
_reflns_number_gt 6203
_reflns_number_total 7482
_reflns_threshold_expression >2sigma(I)
_cod_data_source_file ic2024742_si_002_2.cif
_cod_data_source_block PdL5
_cod_database_code 4328784

loop_
_symmetry_equiv_pos_as_xyz
'x, y, z'
'-x+1/2, y+1/2, -z+1/2'
'-x, -y, -z'
'x-1/2, -y-1/2, z-1/2'

loop_
_atom_site_label
_atom_site_type_symbol
_atom_site_fract_x
_atom_site_fract_y
_atom_site_fract_z
_atom_site_U_iso_or_equiv
_atom_site_adp_type
_atom_site_occupancy
_atom_site_symmetry_multiplicity
_atom_site_calc_flag
_atom_site_refinement_flags
Pd1 Pd 0.805812(8) 0.610430(13) 0.153327(7) 0.01314(5) Uani 1 1 d .
N2 N 0.80099(9) 0.40948(15) 0.15913(9) 0.0152(3) Uani 1 1 d .
N1 N 0.80883(9) 0.81176(16) 0.14868(8) 0.0160(3) Uani 1 1 d .
O2 O 0.84675(9) 0.48442(14) -0.09875(8) 0.0234(3) Uani 1 1 d .
C1 C 0.87478(12) 0.89744(17) 0.18344(11) 0.0169(4) Uani 1 1 d .
C10 C 0.94293(12) 0.90212(17) 0.15223(11) 0.0170(4) Uani 1 1 d .
O1 O 1.02368(8) 0.77333(14) -0.00490(8) 0.0230(3) Uani 1 1 d .
C19 C 0.79871(12) 0.40042(18) -0.00044(11) 0.0166(4) Uani 1 1 d .
H19 H 0.8342 0.4577 0.0326 0.020 Uiso 1 1 calc R
C18 C 0.79777(12) 0.39496(18) -0.07714(11) 0.0184(4) Uani 1 1 d .
N3 N 0.69550(10) 0.64398(16) 0.08281(9) 0.0165(3) Uani 1 1 d .
N4 N 0.90909(9) 0.57694(15) 0.23563(9) 0.0156(3) Uani 1 1 d .
C11 C 0.74629(11) 0.32260(18) 0.10810(10) 0.0151(3) Uani 1 1 d .
C26 C 0.85583(12) 0.36071(18) 0.21709(10) 0.0161(4) Uani 1 1 d .
H26 H 0.8567 0.2710 0.2288 0.019 Uiso 1 1 calc R
C27 C 0.91385(11) 0.44756(18) 0.26155(10) 0.0151(3) Uani 1 1 d .
C14 C 0.63853(11) 0.15660(19) 0.00619(11) 0.0188(4) Uani 1 1 d .
H14 H 0.6021 0.1015 -0.0275 0.023 Uiso 1 1 calc R
C9 C 0.94628(11) 0.82831(19) 0.08575(11) 0.0185(4) Uani 1 1 d .
H9 H 0.9036 0.7736 0.0613 0.022 Uiso 1 1 calc R
C29 C 1.01969(12) 0.5551(2) 0.33542(10) 0.0186(4) Uani 1 1 d .
H29 H 1.0670 0.5761 0.3728 0.022 Uiso 1 1 calc R
C20 C 0.74678(11) 0.32076(18) 0.02886(10) 0.0158(3) Uani 1 1 d .
C13 C 0.63913(12) 0.16123(19) 0.08237(11) 0.0189(4) Uani 1 1 d .
H13 H 0.6031 0.1097 0.1002 0.023 Uiso 1 1 calc R
C24 C 0.56684(12) 0.6678(2) 0.01185(11) 0.0212(4) Uani 1 1 d .
H24 H 0.5152 0.6469 -0.0178 0.025 Uiso 1 1 calc R
C21 C 0.73990(12) 0.86296(18) 0.11205(11) 0.0180(4) Uani 1 1 d .
H21 H 0.7328 0.9542 0.1090 0.022 Uiso 1 1 calc R
C33 C 0.90684(14) 0.5997(2) -0.18312(12) 0.0239(4) Uani 1 1 d .
H33A H 0.8671 0.6699 -0.1905 0.029 Uiso 1 1 calc R
H33B H 0.9234 0.5923 -0.2305 0.029 Uiso 1 1 calc R
C5 C 1.00785(12) 0.98529(18) 0.18923(11) 0.0196(4) Uani 1 1 d .
C12 C 0.69421(12) 0.24402(18) 0.13404(11) 0.0174(4) Uani 1 1 d .
H12 H 0.6952 0.2453 0.1861 0.021 Uiso 1 1 calc R
C3 C 0.93937(13) 1.05022(19) 0.28448(11) 0.0230(4) Uani 1 1 d .
H3 H 0.9383 1.0979 0.3285 0.028 Uiso 1 1 calc R
C6 C 1.07509(12) 0.9929(2) 0.15766(12) 0.0229(4) Uani 1 1 d .
H6 H 1.1182 1.0478 0.1810 0.027 Uiso 1 1 calc R
C22 C 0.67643(12) 0.77701(18) 0.07719(11) 0.0178(4) Uani 1 1 d .
C15 C 0.69247(11) 0.23428(18) -0.02230(11) 0.0167(4) Uani 1 1 d .
C30 C 0.97278(11) 0.64150(19) 0.28048(11) 0.0173(4) Uani 1 1 d .
H30 H 0.9841 0.7306 0.2757 0.021 Uiso 1 1 calc R
C31 C 0.95843(12) 0.6923(2) -0.04676(11) 0.0218(4) Uani 1 1 d .
H31A H 0.9091 0.7438 -0.0617 0.026 Uiso 1 1 calc R
H31B H 0.9502 0.6192 -0.0147 0.026 Uiso 1 1 calc R
C8 C 1.01290(12) 0.8381(2) 0.05782(11) 0.0198(4) Uani 1 1 d .
C28 C 0.98221(12) 0.43161(19) 0.32360(10) 0.0176(4) Uani 1 1 d .
H28 H 0.9993 0.3544 0.3514 0.021 Uiso 1 1 calc R
C32 C 0.97971(13) 0.6403(2) -0.11827(12) 0.0230(4) Uani 1 1 d .
H32A H 1.0151 0.5645 -0.1037 0.028 Uiso 1 1 calc R
H32B H 1.0092 0.7083 -0.1374 0.028 Uiso 1 1 calc R
C23 C 0.59675(12) 0.7932(2) 0.03315(11) 0.0198(4) Uani 1 1 d .
H23 H 0.5692 0.8728 0.0206 0.024 Uiso 1 1 calc R
C25 C 0.62903(11) 0.5780(2) 0.04338(11) 0.0189(4) Uani 1 1 d .
H25 H 0.6251 0.4865 0.0379 0.023 Uiso 1 1 calc R
C2 C 0.87315(12) 0.97091(18) 0.24745(11) 0.0193(4) Uani 1 1 d .
H2 H 0.8280 0.9682 0.2664 0.023 Uiso 1 1 calc R
C34 C 0.86695(13) 0.4715(2) -0.17083(11) 0.0245(4) Uani 1 1 d .
H34A H 0.8188 0.4564 -0.2128 0.029 Uiso 1 1 calc R
H34B H 0.9035 0.3976 -0.1688 0.029 Uiso 1 1 calc R
C17 C 0.74622(12) 0.3061(2) -0.12785(11) 0.0211(4) Uani 1 1 d .
H17 H 0.7471 0.3003 -0.1794 0.025 Uiso 1 1 calc R
C16 C 0.69500(12) 0.22874(19) -0.10062(11) 0.0202(4) Uani 1 1 d .
H16 H 0.6608 0.1707 -0.1344 0.024 Uiso 1 1 calc R
C7 C 1.07774(12) 0.9218(2) 0.09413(12) 0.0227(4) Uani 1 1 d .
H7 H 1.1223 0.9283 0.0745 0.027 Uiso 1 1 calc R
C4 C 1.00516(13) 1.05770(19) 0.25622(12) 0.0229(4) Uani 1 1 d .
H4 H 1.0486 1.1107 0.2810 0.027 Uiso 1 1 calc R
C35 C 0.71699(13) 0.7226(2) 0.90353(12) 0.0245(4) Uani 1 1 d .
H35A H 0.7628 0.6679 0.9286 0.029 Uiso 1 1 calc R
H35B H 0.6761 0.7114 0.9311 0.029 Uiso 1 1 calc R
Cl1 Cl 0.74723(4) 0.89048(5) 0.90841(4) 0.03217(13) Uani 1 1 d .
Cl2 Cl 0.67833(4) 0.67061(6) 0.80734(3) 0.03348(13) Uani 1 1 d .

loop_
_atom_site_aniso_label
_atom_site_aniso_U_11
_atom_site_aniso_U_22
_atom_site_aniso_U_33
_atom_site_aniso_U_23
_atom_site_aniso_U_13
_atom_site_aniso_U_12
Pd1 0.01378(8) 0.01171(8) 0.01358(8) 0.00066(5) 0.00311(5) -0.00011(5)
N2 0.0178(8) 0.0124(7) 0.0153(7) -0.0003(5) 0.0044(6) -0.0017(6)
N1 0.0173(8) 0.0145(8) 0.0169(7) 0.0003(6) 0.0055(6) -0.0001(6)
O2 0.0324(8) 0.0243(7) 0.0177(6) -0.0040(6) 0.0138(6) -0.0088(6)
C1 0.0197(9) 0.0103(8) 0.0193(9) 0.0031(7) 0.0031(7) 0.0006(7)
C10 0.0188(9) 0.0143(9) 0.0168(8) 0.0033(7) 0.0027(7) 0.0005(7)
O1 0.0190(7) 0.0276(8) 0.0245(7) -0.0043(6) 0.0096(6) -0.0037(6)
C19 0.0173(9) 0.0156(9) 0.0167(9) -0.0031(7) 0.0043(7) -0.0024(7)
C18 0.0193(9) 0.0169(9) 0.0197(9) 0.0006(7) 0.0064(8) 0.0005(7)
N3 0.0152(8) 0.0168(7) 0.0175(7) 0.0016(6) 0.0043(6) 0.0003(6)
N4 0.0168(8) 0.0147(7) 0.0153(7) 0.0000(6) 0.0041(6) -0.0001(6)
C11 0.0155(9) 0.0124(8) 0.0164(8) -0.0009(7) 0.0022(7) 0.0007(7)
C26 0.0191(9) 0.0145(8) 0.0160(8) 0.0020(7) 0.0069(7) 0.0010(7)
C27 0.0159(9) 0.0141(8) 0.0159(8) 0.0010(7) 0.0052(7) 0.0016(7)
C14 0.0165(9) 0.0161(9) 0.0213(9) -0.0007(7) 0.0007(7) -0.0017(7)
C9 0.0188(9) 0.0171(9) 0.0193(9) 0.0010(7) 0.0045(7) -0.0027(7)
C29 0.0180(9) 0.0218(9) 0.0159(8) -0.0015(7) 0.0040(7) 0.0005(7)
C20 0.0156(9) 0.0134(8) 0.0185(8) 0.0004(7) 0.0048(7) 0.0022(7)
C13 0.0176(9) 0.0154(9) 0.0245(9) 0.0017(8) 0.0069(7) -0.0014(7)
C24 0.0167(9) 0.0238(10) 0.0234(9) 0.0026(8) 0.0059(8) 0.0009(8)
C21 0.0221(10) 0.0139(8) 0.0188(9) 0.0022(7) 0.0072(8) 0.0025(7)
C33 0.0285(11) 0.0282(11) 0.0177(9) -0.0005(8) 0.0111(8) -0.0022(8)
C5 0.0214(10) 0.0144(9) 0.0206(9) 0.0024(7) 0.0016(7) -0.0003(7)
C12 0.0214(10) 0.0137(8) 0.0186(8) 0.0004(7) 0.0077(7) 0.0012(7)
C3 0.0338(12) 0.0143(9) 0.0199(9) -0.0010(7) 0.0058(8) -0.0002(8)
C6 0.0188(10) 0.0192(9) 0.0279(10) 0.0024(8) 0.0014(8) -0.0053(7)
C22 0.0202(10) 0.0163(9) 0.0179(8) 0.0014(7) 0.0072(7) 0.0031(7)
C15 0.0159(9) 0.0144(8) 0.0188(8) -0.0001(7) 0.0030(7) 0.0018(7)
C30 0.0163(9) 0.0173(9) 0.0180(8) -0.0013(7) 0.0042(7) -0.0018(7)
C31 0.0210(10) 0.0242(10) 0.0217(9) -0.0017(8) 0.0084(8) -0.0027(8)
C8 0.0206(10) 0.0170(9) 0.0212(9) 0.0017(8) 0.0049(8) -0.0004(7)
C28 0.0195(9) 0.0191(9) 0.0146(8) 0.0016(7) 0.0050(7) 0.0043(7)
C32 0.0234(10) 0.0259(10) 0.0234(10) -0.0008(8) 0.0126(8) -0.0008(8)
C23 0.0175(9) 0.0213(9) 0.0205(9) 0.0040(7) 0.0051(7) 0.0050(7)
C25 0.0154(9) 0.0196(9) 0.0214(9) 0.0019(7) 0.0046(7) -0.0019(7)
C2 0.0247(10) 0.0142(9) 0.0198(9) 0.0012(7) 0.0076(8) 0.0006(7)
C34 0.0311(11) 0.0270(11) 0.0190(9) -0.0029(8) 0.0127(8) -0.0031(9)
C17 0.0267(11) 0.0210(10) 0.0153(8) -0.0020(7) 0.0050(8) 0.0000(8)
C16 0.0225(10) 0.0175(9) 0.0178(9) -0.0031(7) 0.0007(8) -0.0025(7)
C7 0.0185(10) 0.0224(10) 0.0268(10) 0.0038(8) 0.0056(8) -0.0026(8)
C4 0.0277(11) 0.0144(9) 0.0234(9) -0.0007(8) 0.0015(8) -0.0040(8)
C35 0.0293(11) 0.0218(10) 0.0245(10) 0.0006(8) 0.0110(9) -0.0004(8)
Cl1 0.0277(3) 0.0233(3) 0.0463(3) -0.0017(2) 0.0114(2) -0.0055(2)
Cl2 0.0377(3) 0.0347(3) 0.0258(3) -0.0035(2) 0.0047(2) -0.0007(2)

loop_
_atom_type_symbol
_atom_type_description
_atom_type_scat_dispersion_real
_atom_type_scat_dispersion_imag
_atom_type_scat_source
C C 0.0033 0.0016 'International Tables Vol C Tables 4.2.6.8 and 6.1.1.4'
H H 0.0000 0.0000 'International Tables Vol C Tables 4.2.6.8 and 6.1.1.4'
N N 0.0061 0.0033 'International Tables Vol C Tables 4.2.6.8 and 6.1.1.4'
O O 0.0106 0.0060 'International Tables Vol C Tables 4.2.6.8 and 6.1.1.4'
Pd Pd -0.9988 1.0072 'International Tables Vol C Tables 4.2.6.8 and 6.1.1.4'
Cl Cl 0.1484 0.1585 'International Tables Vol C Tables 4.2.6.8 and 6.1.1.4'

loop_
_geom_angle_atom_site_label_1
_geom_angle_atom_site_label_2
_geom_angle_atom_site_label_3
_geom_angle
N3 Pd1 N4 172.28(6)
N3 Pd1 N2 98.96(6)
N4 Pd1 N2 80.50(6)
N3 Pd1 N1 80.56(6)
N4 Pd1 N1 99.83(6)
N2 Pd1 N1 178.82(6)
C26 N2 C11 119.54(16)
C26 N2 Pd1 112.85(12)
C11 N2 Pd1 127.61(12)
C21 N1 C1 119.33(17)
C21 N1 Pd1 112.84(13)
C1 N1 Pd1 127.75(12)
C18 O2 C34 121.06(15)
C2 C1 C10 120.85(18)
C2 C1 N1 119.88(18)
C10 C1 N1 119.24(16)
C1 C10 C5 117.70(17)
C1 C10 C9 122.28(17)
C5 C10 C9 120.02(18)
C8 O1 C31 116.60(15)
C18 C19 C20 120.98(17)
O2 C18 C19 114.68(17)
O2 C18 C17 124.75(17)
C19 C18 C17 120.50(18)
C25 N3 C22 106.93(16)
C25 N3 Pd1 140.58(14)
C22 N3 Pd1 112.12(12)
C30 N4 C27 107.05(15)
C30 N4 Pd1 140.99(14)
C27 N4 Pd1 111.50(12)
C12 C11 C20 120.80(17)
C12 C11 N2 121.26(16)
C20 C11 N2 117.93(16)
N2 C26 C27 118.04(17)
N4 C27 C28 109.78(16)
N4 C27 C26 115.52(16)
C28 C27 C26 134.36(18)
C13 C14 C15 120.99(18)
C8 C9 C10 119.68(18)
C30 C29 C28 107.17(17)
C19 C20 C11 122.76(17)
C19 C20 C15 119.02(17)
C11 C20 C15 118.22(16)
C14 C13 C12 120.08(18)
C23 C24 C25 107.12(18)
N1 C21 C22 118.35(17)
C34 C33 C32 115.74(17)
C4 C5 C10 120.15(19)
C4 C5 C6 121.70(18)
C10 C5 C6 118.15(18)
C11 C12 C13 120.48(17)
C4 C3 C2 120.42(18)
C7 C6 C5 121.36(18)
N3 C22 C23 109.49(17)
N3 C22 C21 115.33(17)
C23 C22 C21 135.08(18)
C16 C15 C14 122.35(17)
C16 C15 C20 118.26(17)
C14 C15 C20 119.40(17)
N4 C30 C29 110.05(17)
O1 C31 C32 107.88(15)
O1 C8 C9 125.61(18)
O1 C8 C7 113.77(17)
C9 C8 C7 120.62(19)
C27 C28 C29 105.96(17)
C31 C32 C33 113.69(17)
C24 C23 C22 106.57(17)
N3 C25 C24 109.88(18)
C1 C2 C3 120.40(19)
O2 C34 C33 106.50(16)
C16 C17 C18 119.34(18)
C17 C16 C15 121.84(17)
C6 C7 C8 120.16(19)
C3 C4 C5 120.45(19)
Cl2 C35 Cl1 111.38(11)

loop_
_geom_bond_atom_site_label_1
_geom_bond_atom_site_label_2
_geom_bond_distance
Pd1 N3 2.0076(16)
Pd1 N4 2.0109(16)
Pd1 N2 2.0354(16)
Pd1 N1 2.0367(16)
N2 C26 1.299(2)
N2 C11 1.425(2)
N1 C21 1.300(2)
N1 C1 1.431(2)
O2 C18 1.362(2)
O2 C34 1.433(2)
C1 C2 1.374(3)
C1 C10 1.431(3)
C10 C5 1.413(3)
C10 C9 1.421(3)
O1 C8 1.357(2)
O1 C31 1.429(2)
C19 C18 1.373(3)
C19 C20 1.406(3)
C18 C17 1.409(3)
N3 C25 1.349(2)
N3 C22 1.381(2)
N4 C30 1.342(2)
N4 C27 1.382(2)
C11 C12 1.370(3)
C11 C20 1.424(2)
C26 C27 1.405(3)
C27 C28 1.395(3)
C14 C13 1.364(3)
C14 C15 1.413(3)
C9 C8 1.374(3)
C29 C30 1.399(3)
C29 C28 1.394(3)
C20 C15 1.421(3)
C13 C12 1.409(3)
C24 C23 1.383(3)
C24 C25 1.402(3)
C21 C22 1.404(3)
C33 C34 1.510(3)
C33 C32 1.520(3)
C5 C4 1.418(3)
C5 C6 1.422(3)
C3 C4 1.363(3)
C3 C2 1.406(3)
C6 C7 1.358(3)
C22 C23 1.397(3)
C15 C16 1.418(3)
C31 C32 1.519(3)
C8 C7 1.413(3)
C17 C16 1.364(3)
C35 Cl2 1.754(2)
C35 Cl1 1.769(2)
